data_4069355
loop_
_publ_author_name
'Vicente, Jos\'e'
'Arcas, Aurelia'
'G\'alvez-L\'opez, Mar\'ia-Dolores'
'Jones, Peter G.'
'Bautista, Delia'

_publ_section_title
;
 Mono(2,6-dinitroaryl)platinum(II) and Mono- and
 Bis(2,6-dinitroaryl)platinum(IV) Complexes
;
_journal_issue 12
_journal_name_full Organometallics
_journal_page_first 3501
_journal_paper_doi 10.1021/om9001582
_journal_volume 28
_journal_year 2009
_chemical_formula_sum 'C16 H17 Br N2 O7 Pt'
_chemical_formula_weight 624.32
_chemical_name_systematic
;

 ?

;
_space_group_IT_number 11
_symmetry_cell_setting monoclinic
_symmetry_space_group_name_Hall '-P 2yb'
_symmetry_space_group_name_H-M 'P 1 21/m 1'
_atom_sites_solution_hydrogens geom
_atom_sites_solution_primary direct
_atom_sites_solution_secondary difmap
_audit_creation_method SHELXL-97
_cell_angle_alpha 90.00
_cell_angle_beta 101.119(4)
_cell_angle_gamma 90.00
_cell_formula_units_Z 2
_cell_length_a 6.6672(4)
_cell_length_b 10.1737(8)
_cell_length_c 14.2564(11)
_cell_measurement_reflns_used 6081
_cell_measurement_temperature 133(2)
_cell_measurement_theta_max 30.5
_cell_measurement_theta_min 3.1
_cell_volume 948.86(12)
_computing_cell_refinement 'Bruker SAINT'
_computing_data_collection 'Bruker SMART'
_computing_data_reduction 'Bruker SAINT'
_computing_molecular_graphics 'Siemens XP'
_computing_publication_material SHELXL-97
_computing_structure_refinement 'SHELXL-97 (Sheldrick, 1997)'
_computing_structure_solution 'SHELXS-97 (Sheldrick, 1990)'
_diffrn_ambient_temperature 133(2)
_diffrn_detector_area_resol_mean 8.192
_diffrn_measured_fraction_theta_full 0.999
_diffrn_measured_fraction_theta_max 0.999
_diffrn_measurement_device_type 'Bruker SMART 1000 CCD'
_diffrn_measurement_method '\w- & \f-scan'
_diffrn_radiation_monochromator graphite
_diffrn_radiation_source 'fine-focus sealed tube'
_diffrn_radiation_type MoK\a
_diffrn_radiation_wavelength 0.71073
_diffrn_reflns_av_R_equivalents 0.0441
_diffrn_reflns_av_sigmaI/netI 0.0240
_diffrn_reflns_limit_h_max 9
_diffrn_reflns_limit_h_min -9
_diffrn_reflns_limit_k_max 14
_diffrn_reflns_limit_k_min -14
_diffrn_reflns_limit_l_max 20
_diffrn_reflns_limit_l_min -20
_diffrn_reflns_number 19121
_diffrn_reflns_theta_full 30.00
_diffrn_reflns_theta_max 30.03
_diffrn_reflns_theta_min 1.46
_exptl_absorpt_coefficient_mu 9.540
_exptl_absorpt_correction_T_max 0.7005
_exptl_absorpt_correction_T_min 0.0528
_exptl_absorpt_correction_type numerical
_exptl_absorpt_process_details XPREP
_exptl_crystal_colour 'pale yellow'
_exptl_crystal_density_diffrn 2.185
_exptl_crystal_density_method 'not measured'
_exptl_crystal_description plate
_exptl_crystal_F_000 592
_exptl_crystal_size_max 0.36
_exptl_crystal_size_mid 0.16
_exptl_crystal_size_min 0.04
_refine_diff_density_max 1.024
_refine_diff_density_min -1.013
_refine_diff_density_rms 0.107
_refine_ls_extinction_method none
_refine_ls_goodness_of_fit_ref 1.025
_refine_ls_hydrogen_treatment 'H at C2,C3 free with SADI, rigid methyls, others riding'
_refine_ls_matrix_type full
_refine_ls_number_parameters 142
_refine_ls_number_reflns 2924
_refine_ls_number_restraints 1
_refine_ls_restrained_S_all 1.024
_refine_ls_R_factor_all 0.0190
_refine_ls_R_factor_gt 0.0161
_refine_ls_shift/su_max 0.001
_refine_ls_shift/su_mean 0.000
_refine_ls_structure_factor_coef Fsqd
_refine_ls_weighting_details 'calc w=1/[\s^2^(Fo^2^)+(0.0212P)^2^] where P=(Fo^2^+2Fc^2^)/3'
_refine_ls_weighting_scheme calc
_refine_ls_wR_factor_gt 0.0371
_refine_ls_wR_factor_ref 0.0377
_reflns_number_gt 2692
_reflns_number_total 2924
_reflns_threshold_expression >2sigma(I)
_cod_data_source_file om9001582_si_002.cif
_cod_data_source_block plath
_cod_original_sg_symbol_H-M 'P 21/m'
_cod_database_code 4069355

loop_
_symmetry_equiv_pos_as_xyz
'x, y, z'
'x, -y+1/2, z'
'-x, -y, -z'
'-x, y-1/2, -z'

loop_
_atom_site_label
_atom_site_type_symbol
_atom_site_fract_x
_atom_site_fract_y
_atom_site_fract_z
_atom_site_U_iso_or_equiv
_atom_site_adp_type
_atom_site_occupancy
_atom_site_symmetry_multiplicity
_atom_site_calc_flag
_atom_site_refinement_flags
Pt Pt 0.352646(14) 0.2500 0.408628(7) 0.01543(4) Uani 1 2 d S
Br Br 0.63879(4) 0.2500 0.32754(2) 0.02548(7) Uani 1 2 d S
N1 N 0.1468(2) 0.00709(16) 0.27490(12) 0.0192(3) Uani 1 1 d .
O1 O 0.0596(3) -0.03879(16) 0.33607(13) 0.0330(4) Uani 1 1 d .
O2 O 0.2874(2) -0.04606(16) 0.24707(12) 0.0336(4) Uani 1 1 d .
O3 O -0.1319(2) 0.01242(14) 0.10940(11) 0.0235(3) Uani 1 1 d .
O4 O -0.2854(3) 0.2500 0.02271(15) 0.0233(4) Uani 1 2 d S
C1 C 0.3220(3) 0.13859(19) 0.58713(14) 0.0212(4) Uani 1 1 d .
H1 H 0.3173 0.0460 0.6103 0.025 Uiso 1 1 calc R
C2 C 0.5176(3) 0.1828(2) 0.55364(14) 0.0216(4) Uani 1 1 d D
H2 H 0.633(3) 0.128(2) 0.5472(19) 0.033(7) Uiso 1 1 d D
C3 C 0.1539(3) 0.1815(2) 0.50182(15) 0.0214(4) Uani 1 1 d D
H3 H 0.043(3) 0.124(2) 0.4713(17) 0.030(7) Uiso 1 1 d D
C4 C 0.3043(5) 0.2500 0.6590(2) 0.0239(6) Uani 1 2 d S
H4A H 0.4183 0.2500 0.7150 0.029 Uiso 1 2 calc SR
H4B H 0.1714 0.2500 0.6802 0.029 Uiso 1 2 calc SR
C11 C 0.1536(4) 0.2500 0.2811(2) 0.0170(5) Uani 1 2 d S
C12 C 0.0760(3) 0.13636(19) 0.23312(14) 0.0170(4) Uani 1 1 d .
C13 C -0.0680(3) 0.13216(19) 0.14884(14) 0.0180(4) Uani 1 1 d .
C14 C -0.1409(4) 0.2500 0.1053(2) 0.0188(5) Uani 1 2 d S
C15 C -0.3355(3) -0.0226(2) 0.1216(2) 0.0330(5) Uani 1 1 d .
H15A H -0.3357 -0.0356 0.1897 0.040 Uiso 1 1 calc R
H15B H -0.3780 -0.1040 0.0867 0.040 Uiso 1 1 calc R
H15C H -0.4307 0.0482 0.0967 0.040 Uiso 1 1 calc R
C16 C -0.1947(6) 0.2500 -0.0610(2) 0.0342(8) Uani 1 2 d S
H16A H -0.3028 0.2500 -0.1184 0.041 Uiso 1 2 d SR
H16B H -0.1098 0.1713 -0.0609 0.041 Uiso 1 1 d R

loop_
_atom_site_aniso_label
_atom_site_aniso_U_11
_atom_site_aniso_U_22
_atom_site_aniso_U_33
_atom_site_aniso_U_23
_atom_site_aniso_U_13
_atom_site_aniso_U_12
Pt 0.01342(5) 0.01737(6) 0.01448(5) 0.000 0.00019(4) 0.000
Br 0.01885(13) 0.03520(16) 0.02341(15) 0.000 0.00665(12) 0.000
N1 0.0180(8) 0.0181(8) 0.0192(8) -0.0019(6) -0.0017(7) -0.0005(6)
O1 0.0332(9) 0.0288(8) 0.0398(10) 0.0140(7) 0.0144(8) 0.0036(7)
O2 0.0341(9) 0.0317(9) 0.0375(10) 0.0030(7) 0.0132(8) 0.0151(7)
O3 0.0238(7) 0.0224(7) 0.0232(8) -0.0060(6) 0.0017(6) -0.0042(6)
O4 0.0201(10) 0.0333(11) 0.0142(10) 0.000 -0.0024(8) 0.000
C1 0.0260(10) 0.0196(9) 0.0173(9) 0.0015(7) 0.0028(8) 0.0000(7)
C2 0.0185(9) 0.0301(11) 0.0149(9) 0.0010(8) 0.0002(8) 0.0047(8)
C3 0.0187(9) 0.0258(10) 0.0198(10) -0.0001(8) 0.0040(8) -0.0035(8)
C4 0.0258(15) 0.0275(15) 0.0182(14) 0.000 0.0040(12) 0.000
C11 0.0151(12) 0.0195(12) 0.0165(12) 0.000 0.0035(10) 0.000
C12 0.0152(8) 0.0187(9) 0.0170(9) 0.0007(7) 0.0032(7) 0.0009(7)
C13 0.0168(8) 0.0203(9) 0.0169(9) -0.0028(7) 0.0032(8) -0.0015(7)
C14 0.0168(12) 0.0239(13) 0.0150(12) 0.000 0.0013(11) 0.000
C15 0.0276(11) 0.0330(12) 0.0360(13) -0.0002(10) 0.0000(10) -0.0116(9)
C16 0.0366(18) 0.048(2) 0.0169(14) 0.000 0.0022(14) 0.000

loop_
_atom_type_symbol
_atom_type_description
_atom_type_scat_dispersion_real
_atom_type_scat_dispersion_imag
_atom_type_scat_source
C C 0.0033 0.0016 'International Tables Vol C Tables 4.2.6.8 and 6.1.1.4'
H H 0.0000 0.0000 'International Tables Vol C Tables 4.2.6.8 and 6.1.1.4'
N N 0.0061 0.0033 'International Tables Vol C Tables 4.2.6.8 and 6.1.1.4'
O O 0.0106 0.0060 'International Tables Vol C Tables 4.2.6.8 and 6.1.1.4'
Br Br -0.2901 2.4595 'International Tables Vol C Tables 4.2.6.8 and 6.1.1.4'
Pt Pt -1.7033 8.3905 'International Tables Vol C Tables 4.2.6.8 and 6.1.1.4'

loop_
_exptl_crystal_face_index_h
_exptl_crystal_face_index_k
_exptl_crystal_face_index_l
_exptl_crystal_face_perp_dist
0.00 0.00 -1.00 0.020
0.00 0.00 1.00 0.018
0.00 -1.00 0.00 0.078
0.00 1.00 0.00 0.086
2.00 0.00 -1.00 0.168
-1.00 -1.00 0.00 0.174
-1.00 1.00 0.00 0.180
-1.00 0.00 -2.00 0.127
-1.00 0.00 2.00 0.132

loop_
_geom_angle_atom_site_label_1
_geom_angle_atom_site_label_2
_geom_angle_atom_site_label_3
_geom_angle
_geom_angle_site_symmetry_1
_geom_angle_site_symmetry_3
C11 Pt C3 100.23(9) . 2
C11 Pt C3 100.23(9) . .
C3 Pt C3 37.56(11) 2 .
C11 Pt C2 159.96(7) . 2
C3 Pt C2 65.63(8) 2 2
C3 Pt C2 77.45(8) . 2
C11 Pt C2 159.96(7) . .
C3 Pt C2 77.45(8) 2 .
C3 Pt C2 65.63(8) . .
C2 Pt C2 35.32(11) 2 .
C11 Pt Br 90.66(8) . .
C3 Pt Br 158.10(6) 2 .
C3 Pt Br 158.10(5) . .
C2 Pt Br 98.54(6) 2 .
C2 Pt Br 98.54(6) . .
O2 N1 O1 124.30(18) . .
O2 N1 C12 118.03(18) . .
O1 N1 C12 117.67(17) . .
C13 O3 C15 113.14(17) . .
C14 O4 C16 112.0(2) . .
C2 C1 C4 99.70(17) . .
C2 C1 C3 101.65(16) . .
C4 C1 C3 100.21(17) . .
C2 C2 C1 107.00(11) 2 .
C2 C2 Pt 72.34(5) 2 .
C1 C2 Pt 94.63(11) . .
C3 C3 C1 106.37(11) 2 .
C3 C3 Pt 71.22(6) 2 .
C1 C3 Pt 97.85(13) . .
C1 C4 C1 94.2(2) . 2
C12 C11 C12 112.4(2) . 2
C12 C11 Pt 123.79(12) . .
C12 C11 Pt 123.79(12) 2 .
C13 C12 C11 125.55(18) . .
C13 C12 N1 115.74(16) . .
C11 C12 N1 118.70(17) . .
O3 C13 C12 119.34(17) . .
O3 C13 C14 121.78(17) . .
C12 C13 C14 118.88(18) . .
O4 C14 C13 120.63(12) . 2
O4 C14 C13 120.63(12) . .
C13 C14 C13 118.7(2) 2 .

loop_
_geom_bond_atom_site_label_1
_geom_bond_atom_site_label_2
_geom_bond_distance
_geom_bond_site_symmetry_2
Pt C11 2.034(3) .
Pt C3 2.165(2) 2
Pt C3 2.165(2) .
Pt C2 2.252(2) 2
Pt C2 2.252(2) .
Pt Br 2.4138(3) .
N1 O2 1.213(2) .
N1 O1 1.229(2) .
N1 C12 1.483(2) .
O3 C13 1.374(2) .
O3 C15 1.446(3) .
O4 C14 1.370(3) .
O4 C16 1.438(4) .
C1 C2 1.540(3) .
C1 C4 1.548(3) .
C1 C3 1.550(3) .
C2 C2 1.367(4) 2
C3 C3 1.394(4) 2
C4 C1 1.548(3) 2
C11 C12 1.391(2) .
C11 C12 1.391(2) 2
C12 C13 1.387(3) .
C13 C14 1.394(2) .
C14 C13 1.394(2) 2
